data_9004374
loop_
_publ_author_name
'Oberti, R.'
'Hawthorne, F. C.'
'Ungaretti, L.'
'Cannillo, E.'

_publ_section_title
;
 [6]Al disorder in amphiboles from mantle peridotites
 Sample: F3
;
_journal_name_full 'The Canadian Mineralogist'
_journal_page_first 867
_journal_page_last 878
_journal_volume 33
_journal_year 1995
_chemical_formula_sum 'Al2.512 Ca1.82 Fe1.03 H2 K0.005 Mg3.43 Na0.774 O24 Si6.168 Ti0.04'
_chemical_name_mineral Hornblende
_space_group_IT_number 12
_symmetry_space_group_name_Hall '-C 2y'
_symmetry_space_group_name_H-M 'C 1 2/m 1'
_cell_angle_alpha 90
_cell_angle_beta 105.19
_cell_angle_gamma 90
_cell_formula_units_Z 2
_cell_length_a 9.867
_cell_length_b 17.998
_cell_length_c 5.285
_cell_volume 905.753
_database_code_amcsd 0005448
_exptl_crystal_density_diffrn 3.156
_cod_original_formula_sum 'Si6.168 Al2.512 Mg3.43 Fe1.03 Ti.04 Ca1.82 Na.774 K.005 H2 O24'
_cod_database_code 9004374

loop_
_space_group_symop_operation_xyz
x,y,z
1/2+x,1/2+y,z
x,-y,z
1/2+x,1/2-y,z
-x,y,-z
1/2-x,1/2+y,-z
-x,-y,-z
1/2-x,1/2-y,-z

loop_
_atom_site_label
_atom_site_fract_x
_atom_site_fract_y
_atom_site_fract_z
_atom_site_occupancy
_atom_site_U_iso_or_equiv
_atom_site_type_symbol
_atom_site_attached_hydrogens
SiT1 0.28050 0.08540 0.30240 0.77100 0.00532 Si 0
AlT1 0.28050 0.08540 0.30240 0.22900 0.00532 Al 0
SiT2 0.29110 0.17310 0.81340 0.77100 0.00583 Si 0
AlT2 0.29110 0.17310 0.81340 0.22900 0.00583 Al 0
MgM1 0.00000 0.08940 0.50000 0.84000 0.00621 Mg 0
FeM1 0.00000 0.08940 0.50000 0.16000 0.00621 Fe 0
TiM2 0.00000 0.17640 0.00000 0.02000 0.00595 Ti 0
AlM2 0.00000 0.17640 0.00000 0.27000 0.00595 Al 0
FeM2 0.00000 0.17640 0.00000 0.19000 0.00595 Fe 0
MgM2 0.00000 0.17640 0.00000 0.52000 0.00595 Mg 0
AlM3 0.00000 0.00000 0.00000 0.14000 0.00595 Al 0
MgM3 0.00000 0.00000 0.00000 0.67000 0.00595 Mg 0
FeM3 0.00000 0.00000 0.00000 0.19000 0.00595 Fe 0
FeM4 0.00000 0.28010 0.50000 0.03000 0.00874 Fe 0
MgM4 0.00000 0.28010 0.50000 0.01000 0.00874 Mg 0
CaM4 0.00000 0.28010 0.50000 0.46000 0.00874 Ca 0
FeM4* 0.00000 0.25850 0.50000 0.04000 0.00836 Fe 0
MgM4* 0.00000 0.25850 0.50000 0.01000 0.00836 Mg 0
CaM4* 0.00000 0.25850 0.50000 0.45000 0.00836 Ca 0
NaA 0.00000 0.50000 0.00000 0.15400 0.06231 Na 0
KA 0.00000 0.50000 0.00000 0.00100 0.06231 K 0
NaA(m) 0.03360 0.50000 0.08430 0.15500 0.06751 Na 0
KA(m) 0.03360 0.50000 0.08430 0.00100 0.06751 K 0
NaA(2) 0.00000 0.46750 0.00000 0.15500 0.02267 Na 0
KA(2) 0.00000 0.46750 0.00000 0.00100 0.02267 K 0
H 0.18500 0.00000 0.76500 1.00000 0.02533 H 0
O1 0.10650 0.08830 0.21520 1.00000 0.01001 O 0
O2 0.11990 0.17410 0.73410 1.00000 0.00849 O 0
O-h3 0.10860 0.00000 0.71630 1.00000 0.01064 O 0
O4 0.36820 0.25010 0.78820 1.00000 0.01115 O 0
O5 0.35030 0.14080 0.11300 1.00000 0.01089 O 0
O6 0.34360 0.11620 0.61090 1.00000 0.01254 O 0
O7 0.34000 0.00000 0.27310 1.00000 0.01355 O 0

loop_
_cod_changelog_entry_id
_cod_changelog_entry_author
_cod_changelog_entry_date
_cod_changelog_entry_text
1
;cod-tools version 3.8.0
Id: cif_guess_AMCSD_atom_types 9581 2023-05-17 12:35:41Z saulius
;
2023-05-23T09:17:48+03:00
;Derived atom types and hydrogen counts
from atom names that follow the AMCSD naming convention
(Wat == water, O-H == hydroxyl).
;

loop_
_cod_related_entry_id
_cod_related_entry_database
_cod_related_entry_code
1 AMCSD 0005448
